data_6000342
loop_
_publ_author_name
'Zumdick, M. F.'
'Pottgen, R.'

_publ_section_title
;
 Determination of the superstructures for the stannides ZrIrSn, HfCoSn,
 and HfRhSn
;
_journal_coden_ASTM ZEKRDZ
_journal_issue 2
_journal_name_full 'Zeitschrift f\"ur Kristallographie'
_journal_page_first 90
_journal_page_last 97
_journal_paper_doi 10.1524/zkri.1999.214.2.90
_journal_volume 214
_journal_year 1999
_chemical_formula_sum 'Co Hf Sn'
_space_group_name_H-M_alt 'P -6 2 c'
_cell_angle_alpha 90.000
_cell_angle_beta 90.000
_cell_angle_gamma 120.000
_cell_length_a 7.1310
_cell_length_b 7.1310
_cell_length_c 7.0540
_cell_volume 310.65
_cod_database_code 6000342

loop_
_atom_site_label
_atom_site_fract_x
_atom_site_fract_y
_atom_site_fract_z
? ? ? ?
